data_7028742
loop_
_publ_author_name
'Wang, Ailing'
'Wei, Xiaoyan'
'Zhang, Haixia'
'Yue, Bin'
'Qu, Yanrong'
'Kang, Jie'
'Wang, Zhongxia'
'Chu, Haibin'
'Zhao, Yongliang'

_publ_section_title
;
 Crystal structure and photoluminescence of two europium compounds with
 phenoxyacetic acid and 2,4,6-tri(2-pyridyl)-s-triazine.
;
_journal_issue 6
_journal_name_full 'Dalton transactions (Cambridge, England : 2003)'
_journal_page_first 2620
_journal_page_last 2628
_journal_paper_doi 10.1039/c3dt53068j
_journal_volume 43
_journal_year 2014
_chemical_formula_sum 'C86 H74 Eu2 N12 O20'
_chemical_formula_weight 1899.49
_chemical_name_systematic
; 
 ? 
;
_space_group_IT_number 2
_symmetry_cell_setting triclinic
_symmetry_space_group_name_Hall '-P 1'
_symmetry_space_group_name_H-M 'P -1'
_atom_sites_solution_hydrogens geom
_atom_sites_solution_primary direct
_atom_sites_solution_secondary difmap
_audit_creation_method SHELXL-97
_cell_angle_alpha 74.8544(15)
_cell_angle_beta 83.0605(16)
_cell_angle_gamma 87.1996(14)
_cell_formula_units_Z 1
_cell_length_a 12.2448(10)
_cell_length_b 13.2214(11)
_cell_length_c 13.5248(12)
_cell_measurement_temperature 293(2)
_cell_measurement_theta_max 27.49
_cell_measurement_theta_min 1.00
_cell_volume 2097.7(3)
_computing_structure_refinement 'SHELXL-97 (Sheldrick, 1997)'
_computing_structure_solution 'SHELXS-97 (Sheldrick, 1990)'
_diffrn_ambient_temperature 293(2)
_diffrn_measured_fraction_theta_full 0.977
_diffrn_measured_fraction_theta_max 0.977
_diffrn_measurement_device_type 'Xcalibur, Eos, Gemini'
_diffrn_measurement_method 'phi and omega scans'
_diffrn_radiation_monochromator graphite
_diffrn_radiation_source 'fine-focus sealed tube'
_diffrn_radiation_type MoK\a
_diffrn_radiation_wavelength 0.71073
_diffrn_reflns_av_R_equivalents 0.0219
_diffrn_reflns_av_sigmaI/netI 0.0506
_diffrn_reflns_limit_h_max 16
_diffrn_reflns_limit_h_min -9
_diffrn_reflns_limit_k_max 17
_diffrn_reflns_limit_k_min -17
_diffrn_reflns_limit_l_max 16
_diffrn_reflns_limit_l_min -18
_diffrn_reflns_number 14827
_diffrn_reflns_theta_full 28.28
_diffrn_reflns_theta_max 28.28
_diffrn_reflns_theta_min 1.60
_diffrn_standards_decay_% none
_diffrn_standards_interval_count none
_diffrn_standards_interval_time none
_diffrn_standards_number none
_exptl_absorpt_coefficient_mu 1.560
_exptl_absorpt_correction_T_max 0.9695
_exptl_absorpt_correction_T_min 0.9547
_exptl_absorpt_correction_type multi-scan
_exptl_absorpt_process_details multi-scan
_exptl_crystal_density_diffrn 1.504
_exptl_crystal_density_method 'not measured'
_exptl_crystal_F_000 960
_exptl_crystal_size_max 0.03
_exptl_crystal_size_mid 0.02
_exptl_crystal_size_min 0.02
_refine_diff_density_max 3.511
_refine_diff_density_min -2.002
_refine_diff_density_rms 0.137
_refine_ls_extinction_method none
_refine_ls_goodness_of_fit_ref 1.036
_refine_ls_hydrogen_treatment constr
_refine_ls_matrix_type full
_refine_ls_number_parameters 543
_refine_ls_number_reflns 10187
_refine_ls_number_restraints 0
_refine_ls_restrained_S_all 1.036
_refine_ls_R_factor_all 0.0702
_refine_ls_R_factor_gt 0.0521
_refine_ls_shift/su_max 0.000
_refine_ls_shift/su_mean 0.000
_refine_ls_structure_factor_coef Fsqd
_refine_ls_weighting_details 'calc w=1/[\s^2^(Fo^2^)+(0.0950P)^2^+5.9000P] where P=(Fo^2^+2Fc^2^)/3'
_refine_ls_weighting_scheme calc
_refine_ls_wR_factor_gt 0.1458
_refine_ls_wR_factor_ref 0.1640
_reflns_number_gt 8418
_reflns_number_total 10187
_reflns_threshold_expression >2sigma(I)
_cod_data_source_file c3dt53068j.txt
_cod_data_source_block x
_cod_depositor_comments
;
The following automatic conversions were performed:

'_symmetry_cell_setting' value 'Triclinic' changed to 'triclinic'
according to
/usr/data/users/saulius/automatic-downloads/current/RSC/lib/dictionaries/cif_core.dic
dictionary named 'cif_core.dic' version 2.4.2 from 2011-04-26.

Automatic conversion script
Id: cif_fix_values 2281 2013-09-26 08:29:07Z andrius 
;
_cod_original_sg_symbol_H-M P-1
_cod_database_code 7028742

loop_
_symmetry_equiv_pos_as_xyz
'x, y, z'
'-x, -y, -z'

loop_
_atom_site_label
_atom_site_type_symbol
_atom_site_fract_x
_atom_site_fract_y
_atom_site_fract_z
_atom_site_U_iso_or_equiv
_atom_site_adp_type
_atom_site_occupancy
_atom_site_symmetry_multiplicity
_atom_site_calc_flag
_atom_site_refinement_flags
Eu1 Eu 0.153041(18) 0.422147(19) 0.48970(2) 0.02812(10) Uani 1 1 d .
O1 O 0.2922(3) 0.4252(3) 0.3382(3) 0.0371(9) Uani 1 1 d .
O2 O 0.1330(3) 0.5054(3) 0.3073(3) 0.0385(9) Uani 1 1 d .
O3 O 0.3597(4) 0.4655(5) 0.1265(4) 0.0592(13) Uani 1 1 d .
O4 O 0.0420(3) 0.5988(3) 0.4702(3) 0.0318(8) Uani 1 1 d .
O5 O 0.2218(3) 0.6075(3) 0.4429(3) 0.0356(8) Uani 1 1 d .
O6 O 0.2135(4) 0.8255(3) 0.3809(4) 0.0497(11) Uani 1 1 d .
O7 O 0.1233(3) 0.4781(3) 0.6546(3) 0.0376(9) Uani 1 1 d .
O8 O 0.1165(4) 0.3081(3) 0.6751(4) 0.0468(10) Uani 1 1 d .
O9 O 0.0456(4) 0.4640(5) 0.8574(4) 0.0637(14) Uani 1 1 d .
N1 N 0.3374(3) 0.4047(3) 0.5717(4) 0.0330(10) Uani 1 1 d .
N2 N 0.2571(3) 0.2416(3) 0.5188(4) 0.0285(9) Uani 1 1 d .
N3 N 0.3917(4) 0.1287(4) 0.6062(5) 0.0458(13) Uani 1 1 d .
N4 N 0.2685(4) 0.0627(4) 0.5175(4) 0.0379(11) Uani 1 1 d .
N5 N 0.4807(6) -0.0640(4) 0.6710(7) 0.068(2) Uani 1 1 d .
N6 N 0.0911(4) 0.2749(4) 0.4032(4) 0.0327(9) Uani 1 1 d .
C1 C 0.3790(5) 0.4860(4) 0.5943(5) 0.0405(13) Uani 1 1 d .
H1 H 0.3436 0.5509 0.5754 0.049 Uiso 1 1 calc R
C2 C 0.4717(5) 0.4790(5) 0.6444(6) 0.0435(14) Uani 1 1 d .
H2 H 0.4984 0.5381 0.6579 0.052 Uiso 1 1 calc R
C3 C 0.5240(5) 0.3837(5) 0.6741(6) 0.0540(18) Uani 1 1 d .
H3 H 0.5868 0.3771 0.7077 0.065 Uiso 1 1 calc R
C4 C 0.4820(5) 0.2979(5) 0.6532(7) 0.0549(19) Uani 1 1 d .
H4 H 0.5153 0.2321 0.6730 0.066 Uiso 1 1 calc R
C5 C 0.3884(4) 0.3119(4) 0.6019(5) 0.0352(12) Uani 1 1 d .
C6 C 0.3419(4) 0.2220(4) 0.5748(5) 0.0333(11) Uani 1 1 d .
C7 C 0.3508(5) 0.0519(4) 0.5757(5) 0.0409(14) Uani 1 1 d .
C8 C 0.4015(5) -0.0544(4) 0.6095(6) 0.0424(14) Uani 1 1 d .
C9 C 0.3678(6) -0.1369(5) 0.5760(7) 0.0573(19) Uani 1 1 d .
H9A H 0.3104 -0.1289 0.5352 0.069 Uiso 1 1 calc R
C10 C 0.4236(8) -0.2323(6) 0.6061(8) 0.072(2) Uani 1 1 d .
H10A H 0.4055 -0.2889 0.5828 0.086 Uiso 1 1 calc R
C11 C 0.5039(6) -0.2433(5) 0.6690(7) 0.064(2) Uani 1 1 d .
H11 H 0.5401 -0.3073 0.6910 0.077 Uiso 1 1 calc R
C12 C 0.5301(7) -0.1575(5) 0.6990(8) 0.070(2) Uani 1 1 d .
H12A H 0.5857 -0.1647 0.7415 0.084 Uiso 1 1 calc R
C13 C 0.2241(4) 0.1585(4) 0.4925(5) 0.0332(11) Uani 1 1 d .
C14 C 0.1315(4) 0.1765(4) 0.4288(5) 0.0339(11) Uani 1 1 d .
C15 C 0.0898(6) 0.0940(5) 0.3995(6) 0.0503(16) Uani 1 1 d .
H15 H 0.1214 0.0272 0.4172 0.060 Uiso 1 1 calc R
C16 C 0.0006(7) 0.1136(6) 0.3435(7) 0.066(2) Uani 1 1 d .
H16 H -0.0309 0.0598 0.3246 0.079 Uiso 1 1 calc R
C17 C -0.0416(6) 0.2157(6) 0.3159(6) 0.0549(18) Uani 1 1 d .
H17 H -0.1013 0.2313 0.2778 0.066 Uiso 1 1 calc R
C18 C 0.0069(5) 0.2938(5) 0.3462(5) 0.0399(13) Uani 1 1 d .
H18 H -0.0203 0.3621 0.3259 0.048 Uiso 1 1 calc R
C19 C 0.2287(4) 0.4774(4) 0.2781(5) 0.0339(11) Uani 1 1 d .
C20 C 0.2672(6) 0.5190(6) 0.1641(5) 0.0511(16) Uani 1 1 d .
H20A H 0.2067 0.5153 0.1251 0.061 Uiso 1 1 calc R
H20B H 0.2850 0.5923 0.1512 0.061 Uiso 1 1 calc R
C21 C 0.3384(6) 0.3790(6) 0.0951(6) 0.0558(17) Uani 1 1 d .
C22 C 0.2461(8) 0.3220(8) 0.1266(7) 0.074(2) Uani 1 1 d .
H22 H 0.1914 0.3407 0.1729 0.089 Uiso 1 1 calc R
C23 C 0.2333(13) 0.2354(10) 0.0894(10) 0.106(4) Uani 1 1 d .
H23 H 0.1701 0.1957 0.1113 0.127 Uiso 1 1 calc R
C24 C 0.3122(16) 0.2084(10) 0.0215(12) 0.121(5) Uani 1 1 d .
H24 H 0.3027 0.1506 -0.0035 0.145 Uiso 1 1 calc R
C25 C 0.4066(14) 0.2658(12) -0.0109(11) 0.119(5) Uani 1 1 d .
H25 H 0.4605 0.2467 -0.0576 0.143 Uiso 1 1 calc R
C26 C 0.4216(9) 0.3515(9) 0.0256(8) 0.083(3) Uani 1 1 d .
H26 H 0.4855 0.3903 0.0046 0.099 Uiso 1 1 calc R
C27 C 0.1294(4) 0.6508(4) 0.4430(4) 0.0321(11) Uani 1 1 d .
C28 C 0.1149(5) 0.7683(5) 0.4097(6) 0.0490(16) Uani 1 1 d .
H28A H 0.0716 0.7857 0.3518 0.059 Uiso 1 1 calc R
H28B H 0.0730 0.7912 0.4658 0.059 Uiso 1 1 calc R
C29 C 0.2589(5) 0.8458(4) 0.2812(5) 0.0392(12) Uani 1 1 d .
C30 C 0.2300(7) 0.7990(7) 0.2098(7) 0.064(2) Uani 1 1 d .
H30 H 0.1757 0.7486 0.2268 0.076 Uiso 1 1 calc R
C31 C 0.2852(12) 0.8295(9) 0.1093(9) 0.099(4) Uani 1 1 d .
H31 H 0.2671 0.7992 0.0588 0.119 Uiso 1 1 calc R
C32 C 0.3659(11) 0.9039(9) 0.0851(10) 0.105(4) Uani 1 1 d .
H32 H 0.4011 0.9245 0.0183 0.126 Uiso 1 1 calc R
C33 C 0.3937(8) 0.9466(8) 0.1584(9) 0.086(3) Uani 1 1 d .
H33 H 0.4490 0.9960 0.1422 0.103 Uiso 1 1 calc R
C34 C 0.3421(6) 0.9187(6) 0.2551(7) 0.0594(19) Uani 1 1 d .
H34 H 0.3626 0.9486 0.3050 0.071 Uiso 1 1 calc R
C35 C 0.1066(5) 0.3883(5) 0.7092(5) 0.0390(12) Uani 1 1 d .
C36 C 0.0738(7) 0.3711(7) 0.8253(6) 0.0609(19) Uani 1 1 d .
H36A H 0.0115 0.3247 0.8457 0.073 Uiso 1 1 calc R
H36B H 0.1344 0.3360 0.8614 0.073 Uiso 1 1 calc R
C37 C 0.1264(6) 0.5251(7) 0.8706(5) 0.0559(18) Uani 1 1 d .
C38 C 0.0892(8) 0.6081(7) 0.9099(6) 0.068(2) Uani 1 1 d .
H38 H 0.0144 0.6176 0.9276 0.082 Uiso 1 1 calc R
C39 C 0.1645(11) 0.6775(8) 0.9229(8) 0.087(3) Uani 1 1 d .
H39 H 0.1399 0.7338 0.9493 0.104 Uiso 1 1 calc R
C40 C 0.2736(11) 0.6636(9) 0.8973(8) 0.089(3) Uani 1 1 d .
H40 H 0.3234 0.7110 0.9054 0.107 Uiso 1 1 calc R
C41 C 0.3105(8) 0.5810(9) 0.8599(8) 0.085(3) Uani 1 1 d .
H41 H 0.3857 0.5716 0.8434 0.102 Uiso 1 1 calc R
C42 C 0.2377(7) 0.5106(8) 0.8459(6) 0.066(2) Uani 1 1 d .
H42 H 0.2634 0.4541 0.8201 0.079 Uiso 1 1 calc R
O10 O 0.1089(9) 0.0929(6) 0.7291(7) 0.110(3) Uani 1 1 d .
H10 H 0.1055 0.1569 0.7186 0.165 Uiso 1 1 calc R
C43 C 0.144(3) 0.0434(16) 0.8388(16) 0.249(15) Uani 1 1 d .
H43A H 0.2055 0.0801 0.8488 0.373 Uiso 1 1 calc R
H43B H 0.1637 -0.0290 0.8454 0.373 Uiso 1 1 calc R
H43C H 0.0833 0.0486 0.8897 0.373 Uiso 1 1 calc R

loop_
_atom_site_aniso_label
_atom_site_aniso_U_11
_atom_site_aniso_U_22
_atom_site_aniso_U_33
_atom_site_aniso_U_23
_atom_site_aniso_U_13
_atom_site_aniso_U_12
Eu1 0.02383(13) 0.02514(14) 0.03705(17) -0.01028(10) -0.00585(9) 0.00200(9)
O1 0.0305(18) 0.037(2) 0.043(2) -0.0104(18) -0.0057(16) 0.0045(15)
O2 0.0328(19) 0.039(2) 0.043(2) -0.0088(18) -0.0042(16) 0.0061(15)
O3 0.050(3) 0.074(4) 0.056(3) -0.026(3) 0.010(2) -0.007(2)
O4 0.0252(16) 0.0260(18) 0.044(2) -0.0088(16) -0.0018(14) -0.0016(13)
O5 0.0272(17) 0.0316(19) 0.047(2) -0.0084(17) -0.0053(15) -0.0003(14)
O6 0.060(3) 0.035(2) 0.054(3) -0.010(2) -0.003(2) -0.021(2)
O7 0.040(2) 0.040(2) 0.037(2) -0.0169(18) -0.0031(16) 0.0029(16)
O8 0.053(3) 0.035(2) 0.052(3) -0.009(2) -0.008(2) 0.0042(18)
O9 0.057(3) 0.088(4) 0.054(3) -0.034(3) 0.003(2) -0.008(3)
N1 0.029(2) 0.025(2) 0.050(3) -0.017(2) -0.0093(18) 0.0028(16)
N2 0.0256(19) 0.024(2) 0.038(2) -0.0114(18) -0.0066(17) 0.0023(15)
N3 0.042(3) 0.026(2) 0.076(4) -0.017(2) -0.026(3) 0.0095(19)
N4 0.041(2) 0.024(2) 0.054(3) -0.017(2) -0.016(2) 0.0059(18)
N5 0.070(4) 0.029(3) 0.116(6) -0.023(3) -0.050(4) 0.014(3)
N6 0.030(2) 0.032(2) 0.038(3) -0.0110(19) -0.0053(17) -0.0006(17)
C1 0.036(3) 0.027(3) 0.062(4) -0.017(3) -0.011(3) 0.002(2)
C2 0.037(3) 0.032(3) 0.069(4) -0.023(3) -0.013(3) -0.004(2)
C3 0.041(3) 0.040(3) 0.089(6) -0.020(4) -0.034(3) 0.001(3)
C4 0.045(3) 0.038(3) 0.093(6) -0.028(4) -0.037(4) 0.010(3)
C5 0.029(2) 0.030(3) 0.052(4) -0.017(2) -0.013(2) 0.0044(19)
C6 0.031(2) 0.026(2) 0.048(3) -0.015(2) -0.010(2) 0.0039(19)
C7 0.038(3) 0.025(3) 0.065(4) -0.017(3) -0.014(3) 0.006(2)
C8 0.041(3) 0.023(3) 0.065(4) -0.013(3) -0.014(3) 0.005(2)
C9 0.061(4) 0.033(3) 0.087(6) -0.026(4) -0.027(4) 0.008(3)
C10 0.092(6) 0.027(3) 0.105(7) -0.028(4) -0.027(5) 0.014(3)
C11 0.065(4) 0.024(3) 0.108(7) -0.022(4) -0.023(4) 0.015(3)
C12 0.067(5) 0.032(3) 0.116(7) -0.014(4) -0.047(5) 0.015(3)
C13 0.029(2) 0.029(3) 0.044(3) -0.015(2) -0.005(2) 0.0032(19)
C14 0.032(2) 0.030(3) 0.042(3) -0.013(2) -0.008(2) 0.001(2)
C15 0.065(4) 0.032(3) 0.061(4) -0.016(3) -0.025(3) -0.004(3)
C16 0.084(5) 0.048(4) 0.078(6) -0.022(4) -0.042(4) -0.014(4)
C17 0.058(4) 0.053(4) 0.060(4) -0.013(3) -0.031(3) -0.007(3)
C18 0.040(3) 0.037(3) 0.043(3) -0.007(3) -0.013(2) 0.000(2)
C19 0.038(3) 0.027(3) 0.039(3) -0.013(2) -0.004(2) -0.002(2)
C20 0.055(4) 0.051(4) 0.044(4) -0.010(3) 0.000(3) 0.002(3)
C21 0.061(4) 0.062(5) 0.045(4) -0.015(3) -0.009(3) 0.009(3)
C22 0.085(6) 0.078(6) 0.060(5) -0.017(5) -0.008(4) -0.013(5)
C23 0.149(12) 0.076(7) 0.097(9) -0.018(7) -0.040(8) -0.014(7)
C24 0.193(17) 0.075(8) 0.118(11) -0.055(8) -0.056(11) 0.031(9)
C25 0.141(12) 0.123(12) 0.112(10) -0.071(10) -0.031(9) 0.068(10)
C26 0.081(6) 0.096(7) 0.074(6) -0.033(6) -0.007(5) 0.031(5)
C27 0.029(2) 0.027(2) 0.041(3) -0.011(2) -0.003(2) 0.0004(18)
C28 0.038(3) 0.028(3) 0.071(5) -0.004(3) 0.012(3) 0.000(2)
C29 0.036(3) 0.028(3) 0.051(4) -0.006(2) -0.004(2) 0.000(2)
C30 0.081(5) 0.056(5) 0.059(5) -0.023(4) -0.008(4) -0.012(4)
C31 0.157(11) 0.079(7) 0.066(6) -0.031(6) -0.006(7) 0.018(7)
C32 0.132(10) 0.072(7) 0.080(8) 0.009(6) 0.042(7) 0.005(7)
C33 0.063(5) 0.069(6) 0.106(8) 0.001(6) 0.023(5) -0.010(4)
C34 0.044(3) 0.043(4) 0.085(6) 0.000(4) -0.014(3) -0.010(3)
C35 0.033(3) 0.044(3) 0.040(3) -0.010(3) -0.004(2) 0.003(2)
C36 0.072(5) 0.066(5) 0.045(4) -0.014(4) -0.004(3) -0.013(4)
C37 0.065(4) 0.073(5) 0.032(3) -0.019(3) -0.003(3) -0.002(4)
C38 0.087(6) 0.072(6) 0.049(5) -0.020(4) -0.016(4) 0.009(4)
C39 0.130(10) 0.076(7) 0.059(6) -0.020(5) -0.025(6) -0.002(6)
C40 0.115(9) 0.097(8) 0.062(6) -0.025(6) -0.014(6) -0.037(7)
C41 0.075(6) 0.117(9) 0.068(6) -0.031(6) -0.007(5) -0.024(6)
C42 0.061(4) 0.084(6) 0.058(5) -0.030(4) -0.009(4) 0.001(4)
O10 0.168(8) 0.056(4) 0.110(6) -0.015(4) -0.040(6) -0.016(5)
C43 0.47(5) 0.129(17) 0.143(18) -0.001(14) -0.10(2) -0.03(2)

loop_
_atom_type_symbol
_atom_type_description
_atom_type_scat_dispersion_real
_atom_type_scat_dispersion_imag
_atom_type_scat_source
C C 0.0033 0.0016 'International Tables Vol C Tables 4.2.6.8 and 6.1.1.4'
H H 0.0000 0.0000 'International Tables Vol C Tables 4.2.6.8 and 6.1.1.4'
N N 0.0061 0.0033 'International Tables Vol C Tables 4.2.6.8 and 6.1.1.4'
O O 0.0106 0.0060 'International Tables Vol C Tables 4.2.6.8 and 6.1.1.4'
Eu Eu -0.1578 3.6682 'International Tables Vol C Tables 4.2.6.8 and 6.1.1.4'

loop_
_geom_angle_atom_site_label_1
_geom_angle_atom_site_label_2
_geom_angle_atom_site_label_3
_geom_angle
_geom_angle_site_symmetry_1
_geom_angle_site_symmetry_3
O4 Eu1 O2 91.46(13) 2_566 .
O4 Eu1 O1 136.84(13) 2_566 .
O2 Eu1 O1 52.84(12) . .
O4 Eu1 O7 79.75(13) 2_566 .
O2 Eu1 O7 135.69(13) . .
O1 Eu1 O7 141.87(13) . .
O4 Eu1 O5 116.46(12) 2_566 .
O2 Eu1 O5 70.49(14) . .
O1 Eu1 O5 77.35(13) . .
O7 Eu1 O5 74.99(14) . .
O4 Eu1 O8 72.21(14) 2_566 .
O2 Eu1 O8 161.55(15) . .
O1 Eu1 O8 136.30(13) . .
O7 Eu1 O8 51.29(14) . .
O5 Eu1 O8 124.10(14) . .
O4 Eu1 N1 143.35(15) 2_566 .
O2 Eu1 N1 124.75(14) . .
O1 Eu1 N1 77.98(14) . .
O7 Eu1 N1 70.31(14) . .
O5 Eu1 N1 76.11(13) . .
O8 Eu1 N1 72.66(15) . .
O4 Eu1 N2 111.61(13) 2_566 .
O2 Eu1 N2 113.44(14) . .
O1 Eu1 N2 71.02(14) . .
O7 Eu1 N2 110.13(14) . .
O5 Eu1 N2 131.70(12) . .
O8 Eu1 N2 66.93(14) . .
N1 Eu1 N2 62.44(13) . .
O4 Eu1 O4 66.05(14) 2_566 .
O2 Eu1 O4 69.18(13) . .
O1 Eu1 O4 112.20(12) . .
O7 Eu1 O4 67.57(13) . .
O5 Eu1 O4 50.47(11) . .
O8 Eu1 O4 109.97(13) . .
N1 Eu1 O4 117.92(12) . .
N2 Eu1 O4 176.78(12) . .
O4 Eu1 N6 71.53(13) 2_566 .
O2 Eu1 N6 71.66(14) . .
O1 Eu1 N6 74.15(13) . .
O7 Eu1 N6 141.24(14) . .
O5 Eu1 N6 141.42(14) . .
O8 Eu1 N6 94.47(14) . .
N1 Eu1 N6 121.53(13) . .
N2 Eu1 N6 60.18(13) . .
O4 Eu1 N6 120.02(12) . .
O4 Eu1 C19 115.14(15) 2_566 .
O2 Eu1 C19 26.59(14) . .
O1 Eu1 C19 26.25(14) . .
O7 Eu1 C19 146.89(14) . .
O5 Eu1 C19 71.91(14) . .
O8 Eu1 C19 158.92(15) . .
N1 Eu1 C19 101.44(16) . .
N2 Eu1 C19 92.26(15) . .
O4 Eu1 C19 90.78(14) . .
N6 Eu1 C19 70.99(15) . .
O4 Eu1 C35 73.30(15) 2_566 .
O2 Eu1 C35 156.30(15) . .
O1 Eu1 C35 148.09(14) . .
O7 Eu1 C35 25.39(15) . .
O5 Eu1 C35 99.70(16) . .
O8 Eu1 C35 25.95(16) . .
N1 Eu1 C35 70.58(16) . .
N2 Eu1 C35 89.36(16) . .
O4 Eu1 C35 87.83(15) . .
N6 Eu1 C35 118.19(16) . .
C19 Eu1 C35 169.92(16) . .
C19 O1 Eu1 91.3(3) . .
C19 O2 Eu1 92.5(3) . .
C21 O3 C20 116.5(6) . .
C27 O4 Eu1 154.7(3) . 2_566
C27 O4 Eu1 91.3(3) . .
Eu1 O4 Eu1 113.95(14) 2_566 .
C27 O5 Eu1 96.1(3) . .
C29 O6 C28 118.6(5) . .
C35 O7 Eu1 94.1(4) . .
C35 O8 Eu1 90.9(4) . .
C37 O9 C36 119.9(6) . .
C1 N1 C5 117.1(5) . .
C1 N1 Eu1 121.2(3) . .
C5 N1 Eu1 121.4(3) . .
C13 N2 C6 114.2(4) . .
C13 N2 Eu1 124.7(3) . .
C6 N2 Eu1 120.5(3) . .
C7 N3 C6 114.4(5) . .
C13 N4 C7 114.9(5) . .
C12 N5 C8 117.4(6) . .
C18 N6 C14 117.7(5) . .
C18 N6 Eu1 120.3(4) . .
C14 N6 Eu1 121.2(3) . .
N1 C1 C2 123.3(5) . .
N1 C1 H1 118.3 . .
C2 C1 H1 118.3 . .
C3 C2 C1 119.1(5) . .
C3 C2 H2 120.5 . .
C1 C2 H2 120.5 . .
C2 C3 C4 118.9(6) . .
C2 C3 H3 120.5 . .
C4 C3 H3 120.5 . .
C3 C4 C5 118.4(6) . .
C3 C4 H4 120.8 . .
C5 C4 H4 120.8 . .
N1 C5 C4 123.2(5) . .
N1 C5 C6 116.4(4) . .
C4 C5 C6 120.3(5) . .
N2 C6 N3 125.7(5) . .
N2 C6 C5 117.7(4) . .
N3 C6 C5 116.6(5) . .
N3 C7 N4 125.3(5) . .
N3 C7 C8 117.1(5) . .
N4 C7 C8 117.6(5) . .
N5 C8 C9 123.0(6) . .
N5 C8 C7 116.5(5) . .
C9 C8 C7 120.5(6) . .
C8 C9 C10 117.0(7) . .
C8 C9 H9A 121.5 . .
C10 C9 H9A 121.5 . .
C11 C10 C9 120.5(7) . .
C11 C10 H10A 119.7 . .
C9 C10 H10A 119.7 . .
C10 C11 C12 117.9(6) . .
C10 C11 H11 121.0 . .
C12 C11 H11 121.0 . .
N5 C12 C11 124.0(7) . .
N5 C12 H12A 118.0 . .
C11 C12 H12A 118.0 . .
N4 C13 N2 125.5(5) . .
N4 C13 C14 118.2(5) . .
N2 C13 C14 116.4(5) . .
N6 C14 C15 123.4(5) . .
N6 C14 C13 116.1(5) . .
C15 C14 C13 120.5(5) . .
C16 C15 C14 118.4(6) . .
C16 C15 H15 120.8 . .
C14 C15 H15 120.8 . .
C15 C16 C17 118.7(6) . .
C15 C16 H16 120.7 . .
C17 C16 H16 120.7 . .
C18 C17 C16 119.1(6) . .
C18 C17 H17 120.5 . .
C16 C17 H17 120.5 . .
N6 C18 C17 122.7(6) . .
N6 C18 H18 118.6 . .
C17 C18 H18 118.6 . .
O1 C19 O2 123.4(5) . .
O1 C19 C20 120.7(5) . .
O2 C19 C20 115.8(5) . .
O1 C19 Eu1 62.4(3) . .
O2 C19 Eu1 60.9(3) . .
C20 C19 Eu1 174.0(4) . .
O3 C20 C19 115.1(6) . .
O3 C20 H20A 108.5 . .
C19 C20 H20A 108.5 . .
O3 C20 H20B 108.5 . .
C19 C20 H20B 108.5 . .
H20A C20 H20B 107.5 . .
C22 C21 O3 124.6(7) . .
C22 C21 C26 120.8(9) . .
O3 C21 C26 114.6(8) . .
C21 C22 C23 119.6(11) . .
C21 C22 H22 120.2 . .
C23 C22 H22 120.2 . .
C24 C23 C22 120.4(13) . .
C24 C23 H23 119.8 . .
C22 C23 H23 119.8 . .
C23 C24 C25 120.4(12) . .
C23 C24 H24 119.8 . .
C25 C24 H24 119.8 . .
C24 C25 C26 120.3(12) . .
C24 C25 H25 119.9 . .
C26 C25 H25 119.9 . .
C25 C26 C21 118.5(12) . .
C25 C26 H26 120.8 . .
C21 C26 H26 120.8 . .
O5 C27 O4 121.9(5) . .
O5 C27 C28 122.1(5) . .
O4 C27 C28 116.0(5) . .
O5 C27 Eu1 59.0(3) . .
O4 C27 Eu1 63.1(3) . .
C28 C27 Eu1 175.0(5) . .
O6 C28 C27 115.4(5) . .
O6 C28 H28A 108.4 . .
C27 C28 H28A 108.4 . .
O6 C28 H28B 108.4 . .
C27 C28 H28B 108.4 . .
H28A C28 H28B 107.5 . .
O6 C29 C30 125.0(6) . .
O6 C29 C34 114.7(6) . .
C30 C29 C34 120.3(7) . .
C29 C30 C31 117.7(9) . .
C29 C30 H30 121.1 . .
C31 C30 H30 121.1 . .
C32 C31 C30 120.6(11) . .
C32 C31 H31 119.7 . .
C30 C31 H31 119.7 . .
C33 C32 C31 119.8(10) . .
C33 C32 H32 120.1 . .
C31 C32 H32 120.1 . .
C32 C33 C34 120.7(9) . .
C32 C33 H33 119.7 . .
C34 C33 H33 119.7 . .
C33 C34 C29 120.8(9) . .
C33 C34 H34 119.6 . .
C29 C34 H34 119.6 . .
O7 C35 O8 123.5(6) . .
O7 C35 C36 119.5(6) . .
O8 C35 C36 117.0(6) . .
O7 C35 Eu1 60.5(3) . .
O8 C35 Eu1 63.2(3) . .
C36 C35 Eu1 176.3(5) . .
O9 C36 C35 114.8(6) . .
O9 C36 H36A 108.6 . .
C35 C36 H36A 108.6 . .
O9 C36 H36B 108.6 . .
C35 C36 H36B 108.6 . .
H36A C36 H36B 107.5 . .
O9 C37 C38 114.6(7) . .
O9 C37 C42 125.4(7) . .
C38 C37 C42 120.0(8) . .
C37 C38 C39 119.3(10) . .
C37 C38 H38 120.3 . .
C39 C38 H38 120.3 . .
C40 C39 C38 120.5(10) . .
C40 C39 H39 119.8 . .
C38 C39 H39 119.8 . .
C39 C40 C41 120.2(10) . .
C39 C40 H40 119.9 . .
C41 C40 H40 119.9 . .
C40 C41 C42 120.7(10) . .
C40 C41 H41 119.6 . .
C42 C41 H41 119.6 . .
C37 C42 C41 119.3(9) . .
C37 C42 H42 120.4 . .
C41 C42 H42 120.4 . .
C43 O10 H10 109.5 . .
O10 C43 H43A 109.5 . .
O10 C43 H43B 109.5 . .
H43A C43 H43B 109.5 . .
O10 C43 H43C 109.5 . .
H43A C43 H43C 109.5 . .
H43B C43 H43C 109.5 . .

loop_
_geom_bond_atom_site_label_1
_geom_bond_atom_site_label_2
_geom_bond_distance
_geom_bond_site_symmetry_2
Eu1 O4 2.397(3) 2_566
Eu1 O2 2.461(4) .
Eu1 O1 2.495(4) .
Eu1 O7 2.508(4) .
Eu1 O5 2.525(4) .
Eu1 O8 2.565(5) .
Eu1 N1 2.608(4) .
Eu1 N2 2.610(4) .
Eu1 O4 2.613(4) .
Eu1 N6 2.698(4) .
Eu1 C19 2.813(6) .
Eu1 C35 2.874(6) .
O1 C19 1.245(7) .
O2 C19 1.260(7) .
O3 C21 1.367(9) .
O3 C20 1.419(8) .
O4 C27 1.265(6) .
O4 Eu1 2.397(3) 2_566
O5 C27 1.242(6) .
O6 C29 1.358(8) .
O6 C28 1.415(7) .
O7 C35 1.235(7) .
O8 C35 1.258(7) .
O9 C37 1.363(9) .
O9 C36 1.421(10) .
N1 C1 1.331(7) .
N1 C5 1.337(7) .
N2 C13 1.333(7) .
N2 C6 1.334(7) .
N3 C7 1.331(7) .
N3 C6 1.338(7) .
N4 C13 1.330(7) .
N4 C7 1.332(7) .
N5 C12 1.332(8) .
N5 C8 1.333(9) .
N6 C18 1.338(7) .
N6 C14 1.342(7) .
C1 C2 1.378(8) .
C1 H1 0.9300 .
C2 C3 1.371(9) .
C2 H2 0.9300 .
C3 C4 1.375(9) .
C3 H3 0.9300 .
C4 C5 1.390(8) .
C4 H4 0.9300 .
C5 C6 1.488(7) .
C7 C8 1.489(7) .
C8 C9 1.383(8) .
C9 C10 1.392(9) .
C9 H9A 0.9300 .
C10 C11 1.355(12) .
C10 H10A 0.9300 .
C11 C12 1.364(10) .
C11 H11 0.9300 .
C12 H12A 0.9300 .
C13 C14 1.480(7) .
C14 C15 1.391(8) .
C15 C16 1.380(10) .
C15 H15 0.9300 .
C16 C17 1.394(11) .
C16 H16 0.9300 .
C17 C18 1.387(9) .
C17 H17 0.9300 .
C18 H18 0.9300 .
C19 C20 1.519(9) .
C20 H20A 0.9700 .
C20 H20B 0.9700 .
C21 C22 1.352(12) .
C21 C26 1.401(11) .
C22 C23 1.388(15) .
C22 H22 0.9300 .
C23 C24 1.35(2) .
C23 H23 0.9300 .
C24 C25 1.38(2) .
C24 H24 0.9300 .
C25 C26 1.376(17) .
C25 H25 0.9300 .
C26 H26 0.9300 .
C27 C28 1.509(8) .
C28 H28A 0.9700 .
C28 H28B 0.9700 .
C29 C30 1.363(10) .
C29 C34 1.387(8) .
C30 C31 1.409(14) .
C30 H30 0.9300 .
C31 C32 1.379(18) .
C31 H31 0.9300 .
C32 C33 1.346(17) .
C32 H32 0.9300 .
C33 C34 1.348(13) .
C33 H33 0.9300 .
C34 H34 0.9300 .
C35 C36 1.533(10) .
C36 H36A 0.9700 .
C36 H36B 0.9700 .
C37 C38 1.376(11) .
C37 C42 1.379(11) .
C38 C39 1.388(14) .
C38 H38 0.9300 .
C39 C40 1.355(15) .
C39 H39 0.9300 .
C40 C41 1.356(15) .
C40 H40 0.9300 .
C41 C42 1.382(13) .
C41 H41 0.9300 .
C42 H42 0.9300 .
O10 C43 1.56(2) .
O10 H10 0.8200 .
C43 H43A 0.9600 .
C43 H43B 0.9600 .
C43 H43C 0.9600 .

loop_
_geom_hbond_atom_site_label_D
_geom_hbond_atom_site_label_H
_geom_hbond_atom_site_label_A
_geom_hbond_distance_DH
_geom_hbond_distance_HA
_geom_hbond_distance_DA
_geom_hbond_angle_DHA
O10 H10 O8 0.82 1.94 2.750(8) 170.3

loop_
_geom_torsion_atom_site_label_1
_geom_torsion_atom_site_label_2
_geom_torsion_atom_site_label_3
_geom_torsion_atom_site_label_4
_geom_torsion
_geom_torsion_site_symmetry_1
_geom_torsion_site_symmetry_4
O4 Eu1 O1 C19 40.7(4) 2_566 .
O2 Eu1 O1 C19 0.3(3) . .
O7 Eu1 O1 C19 -118.9(3) . .
O5 Eu1 O1 C19 -74.7(3) . .
O8 Eu1 O1 C19 158.7(3) . .
N1 Eu1 O1 C19 -152.9(3) . .
N2 Eu1 O1 C19 142.4(3) . .
O4 Eu1 O1 C19 -37.4(3) . .
N6 Eu1 O1 C19 79.1(3) . .
C35 Eu1 O1 C19 -162.7(3) . .
O4 Eu1 O2 C19 -154.0(3) 2_566 .
O1 Eu1 O2 C19 -0.3(3) . .
O7 Eu1 O2 C19 129.2(3) . .
O5 Eu1 O2 C19 88.4(3) . .
O8 Eu1 O2 C19 -126.8(4) . .
N1 Eu1 O2 C19 32.1(4) . .
N2 Eu1 O2 C19 -39.6(3) . .
O4 Eu1 O2 C19 142.4(3) . .
N6 Eu1 O2 C19 -84.0(3) . .
C35 Eu1 O2 C19 157.1(4) . .
O4 Eu1 O4 C27 179.8(4) 2_566 .
O2 Eu1 O4 C27 -78.7(3) . .
O1 Eu1 O4 C27 -47.3(3) . .
O7 Eu1 O4 C27 91.4(3) . .
O5 Eu1 O4 C27 2.7(3) . .
O8 Eu1 O4 C27 120.9(3) . .
N1 Eu1 O4 C27 40.5(4) . .
N2 Eu1 O4 C27 136.2(19) . .
N6 Eu1 O4 C27 -131.3(3) . .
C19 Eu1 O4 C27 -62.9(3) . .
C35 Eu1 O4 C27 107.1(3) . .
O4 Eu1 O4 Eu1 0.0 2_566 2_566
O2 Eu1 O4 Eu1 101.46(18) . 2_566
O1 Eu1 O4 Eu1 132.91(15) . 2_566
O7 Eu1 O4 Eu1 -88.44(18) . 2_566
O5 Eu1 O4 Eu1 -177.1(2) . 2_566
O8 Eu1 O4 Eu1 -58.87(19) . 2_566
N1 Eu1 O4 Eu1 -139.30(17) . 2_566
N2 Eu1 O4 Eu1 -44(2) . 2_566
N6 Eu1 O4 Eu1 48.9(2) . 2_566
C19 Eu1 O4 Eu1 117.31(18) . 2_566
C35 Eu1 O4 Eu1 -72.67(18) . 2_566
O4 Eu1 O5 C27 -5.7(4) 2_566 .
O2 Eu1 O5 C27 75.9(3) . .
O1 Eu1 O5 C27 130.7(4) . .
O7 Eu1 O5 C27 -75.8(3) . .
O8 Eu1 O5 C27 -91.3(4) . .
N1 Eu1 O5 C27 -148.8(4) . .
N2 Eu1 O5 C27 -179.6(3) . .
O4 Eu1 O5 C27 -2.7(3) . .
N6 Eu1 O5 C27 87.6(4) . .
C19 Eu1 O5 C27 104.0(4) . .
C35 Eu1 O5 C27 -81.7(4) . .
O4 Eu1 O7 C35 72.5(3) 2_566 .
O2 Eu1 O7 C35 154.0(3) . .
O1 Eu1 O7 C35 -121.5(3) . .
O5 Eu1 O7 C35 -166.3(3) . .
O8 Eu1 O7 C35 -2.8(3) . .
N1 Eu1 O7 C35 -86.0(3) . .
N2 Eu1 O7 C35 -36.9(4) . .
O4 Eu1 O7 C35 140.7(4) . .
N6 Eu1 O7 C35 30.2(4) . .
C19 Eu1 O7 C35 -166.6(3) . .
O4 Eu1 O8 C35 -88.2(3) 2_566 .
O2 Eu1 O8 C35 -116.9(5) . .
O1 Eu1 O8 C35 131.1(3) . .
O7 Eu1 O8 C35 2.8(3) . .
O5 Eu1 O8 C35 22.1(4) . .
N1 Eu1 O8 C35 81.1(3) . .
N2 Eu1 O8 C35 147.9(4) . .
O4 Eu1 O8 C35 -33.0(4) . .
N6 Eu1 O8 C35 -157.2(3) . .
C19 Eu1 O8 C35 157.7(4) . .
O4 Eu1 N1 C1 -92.7(5) 2_566 .
O2 Eu1 N1 C1 77.0(5) . .
O1 Eu1 N1 C1 102.9(5) . .
O7 Eu1 N1 C1 -55.6(5) . .
O5 Eu1 N1 C1 23.1(5) . .
O8 Eu1 N1 C1 -109.9(5) . .
N2 Eu1 N1 C1 177.6(5) . .
O4 Eu1 N1 C1 -6.0(5) . .
N6 Eu1 N1 C1 165.6(4) . .
C19 Eu1 N1 C1 91.0(5) . .
C35 Eu1 N1 C1 -82.6(5) . .
O4 Eu1 N1 C5 80.7(5) 2_566 .
O2 Eu1 N1 C5 -109.6(5) . .
O1 Eu1 N1 C5 -83.7(5) . .
O7 Eu1 N1 C5 117.8(5) . .
O5 Eu1 N1 C5 -163.4(5) . .
O8 Eu1 N1 C5 63.5(5) . .
N2 Eu1 N1 C5 -9.0(4) . .
O4 Eu1 N1 C5 167.4(4) . .
N6 Eu1 N1 C5 -21.0(5) . .
C19 Eu1 N1 C5 -95.6(5) . .
C35 Eu1 N1 C5 90.8(5) . .
O4 Eu1 N2 C13 41.7(5) 2_566 .
O2 Eu1 N2 C13 -60.0(5) . .
O1 Eu1 N2 C13 -92.2(4) . .
O7 Eu1 N2 C13 128.3(4) . .
O5 Eu1 N2 C13 -144.2(4) . .
O8 Eu1 N2 C13 100.0(5) . .
N1 Eu1 N2 C13 -178.3(5) . .
O4 Eu1 N2 C13 84(2) . .
N6 Eu1 N2 C13 -10.0(4) . .
C19 Eu1 N2 C13 -76.6(4) . .
C35 Eu1 N2 C13 113.4(4) . .
O4 Eu1 N2 C6 -129.4(4) 2_566 .
O2 Eu1 N2 C6 128.9(4) . .
O1 Eu1 N2 C6 96.7(4) . .
O7 Eu1 N2 C6 -42.8(4) . .
O5 Eu1 N2 C6 44.7(5) . .
O8 Eu1 N2 C6 -71.2(4) . .
N1 Eu1 N2 C6 10.6(4) . .
O4 Eu1 N2 C6 -87(2) . .
N6 Eu1 N2 C6 178.9(5) . .
C19 Eu1 N2 C6 112.3(4) . .
C35 Eu1 N2 C6 -57.7(4) . .
O4 Eu1 N6 C18 49.8(4) 2_566 .
O2 Eu1 N6 C18 -48.2(4) . .
O1 Eu1 N6 C18 -103.6(4) . .
O7 Eu1 N6 C18 94.1(5) . .
O5 Eu1 N6 C18 -59.8(5) . .
O8 Eu1 N6 C18 119.4(4) . .
N1 Eu1 N6 C18 -168.3(4) . .
N2 Eu1 N6 C18 179.5(5) . .
O4 Eu1 N6 C18 3.2(5) . .
C19 Eu1 N6 C18 -76.3(4) . .
C35 Eu1 N6 C18 108.3(4) . .
O4 Eu1 N6 C14 -119.7(4) 2_566 .
O2 Eu1 N6 C14 142.3(4) . .
O1 Eu1 N6 C14 86.9(4) . .
O7 Eu1 N6 C14 -75.4(5) . .
O5 Eu1 N6 C14 130.7(4) . .
O8 Eu1 N6 C14 -50.1(4) . .
N1 Eu1 N6 C14 22.2(5) . .
N2 Eu1 N6 C14 10.0(4) . .
O4 Eu1 N6 C14 -166.3(4) . .
C19 Eu1 N6 C14 114.2(4) . .
C35 Eu1 N6 C14 -61.2(4) . .
C5 N1 C1 C2 1.5(10) . .
Eu1 N1 C1 C2 175.2(5) . .
N1 C1 C2 C3 -0.9(11) . .
C1 C2 C3 C4 -0.2(12) . .
C2 C3 C4 C5 0.6(13) . .
C1 N1 C5 C4 -1.1(10) . .
Eu1 N1 C5 C4 -174.8(6) . .
C1 N1 C5 C6 -179.2(5) . .
Eu1 N1 C5 C6 7.1(7) . .
C3 C4 C5 N1 0.1(12) . .
C3 C4 C5 C6 178.1(7) . .
C13 N2 C6 N3 -1.5(9) . .
Eu1 N2 C6 N3 170.5(5) . .
C13 N2 C6 C5 176.3(5) . .
Eu1 N2 C6 C5 -11.7(7) . .
C7 N3 C6 N2 1.0(10) . .
C7 N3 C6 C5 -176.8(6) . .
N1 C5 C6 N2 3.1(8) . .
C4 C5 C6 N2 -175.1(6) . .
N1 C5 C6 N3 -179.0(6) . .
C4 C5 C6 N3 2.8(9) . .
C6 N3 C7 N4 1.0(10) . .
C6 N3 C7 C8 -179.1(6) . .
C13 N4 C7 N3 -2.2(10) . .
C13 N4 C7 C8 177.9(6) . .
C12 N5 C8 C9 1.3(13) . .
C12 N5 C8 C7 -177.5(8) . .
N3 C7 C8 N5 2.6(10) . .
N4 C7 C8 N5 -177.5(7) . .
N3 C7 C8 C9 -176.2(7) . .
N4 C7 C8 C9 3.7(10) . .
N5 C8 C9 C10 -2.4(13) . .
C7 C8 C9 C10 176.3(8) . .
C8 C9 C10 C11 2.7(14) . .
C9 C10 C11 C12 -1.9(15) . .
C8 N5 C12 C11 -0.4(15) . .
C10 C11 C12 N5 0.7(16) . .
C7 N4 C13 N2 1.7(9) . .
C7 N4 C13 C14 -179.4(5) . .
C6 N2 C13 N4 0.0(8) . .
Eu1 N2 C13 N4 -171.6(4) . .
C6 N2 C13 C14 -178.9(5) . .
Eu1 N2 C13 C14 9.5(7) . .
C18 N6 C14 C15 -0.4(9) . .
Eu1 N6 C14 C15 169.4(5) . .
C18 N6 C14 C13 -179.6(5) . .
Eu1 N6 C14 C13 -9.8(7) . .
N4 C13 C14 N6 -178.3(5) . .
N2 C13 C14 N6 0.7(8) . .
N4 C13 C14 C15 2.4(9) . .
N2 C13 C14 C15 -178.6(6) . .
N6 C14 C15 C16 -1.7(11) . .
C13 C14 C15 C16 177.4(7) . .
C14 C15 C16 C17 2.1(13) . .
C15 C16 C17 C18 -0.5(13) . .
C14 N6 C18 C17 2.2(9) . .
Eu1 N6 C18 C17 -167.7(5) . .
C16 C17 C18 N6 -1.7(12) . .
Eu1 O1 C19 O2 -0.6(6) . .
Eu1 O1 C19 C20 174.1(5) . .
Eu1 O2 C19 O1 0.6(6) . .
Eu1 O2 C19 C20 -174.4(5) . .
O4 Eu1 C19 O1 -150.5(3) 2_566 .
O2 Eu1 C19 O1 -179.5(5) . .
O7 Eu1 C19 O1 98.4(4) . .
O5 Eu1 C19 O1 98.1(3) . .
O8 Eu1 C19 O1 -44.3(6) . .
N1 Eu1 C19 O1 27.0(3) . .
N2 Eu1 C19 O1 -35.3(3) . .
O4 Eu1 C19 O1 145.8(3) . .
N6 Eu1 C19 O1 -92.6(3) . .
C35 Eu1 C19 O1 63.8(10) . .
O4 Eu1 C19 O2 29.0(3) 2_566 .
O1 Eu1 C19 O2 179.5(5) . .
O7 Eu1 C19 O2 -82.1(4) . .
O5 Eu1 C19 O2 -82.4(3) . .
O8 Eu1 C19 O2 135.2(4) . .
N1 Eu1 C19 O2 -153.5(3) . .
N2 Eu1 C19 O2 144.2(3) . .
O4 Eu1 C19 O2 -34.8(3) . .
N6 Eu1 C19 O2 86.8(3) . .
C35 Eu1 C19 O2 -116.7(9) . .
O4 Eu1 C19 C20 87(4) 2_566 .
O2 Eu1 C19 C20 58(4) . .
O1 Eu1 C19 C20 -123(4) . .
O7 Eu1 C19 C20 -24(4) . .
O5 Eu1 C19 C20 -25(4) . .
O8 Eu1 C19 C20 -167(4) . .
N1 Eu1 C19 C20 -96(4) . .
N2 Eu1 C19 C20 -158(4) . .
O4 Eu1 C19 C20 23(4) . .
N6 Eu1 C19 C20 145(4) . .
C35 Eu1 C19 C20 -59(4) . .
C21 O3 C20 C19 86.7(8) . .
O1 C19 C20 O3 21.7(9) . .
O2 C19 C20 O3 -163.2(5) . .
Eu1 C19 C20 O3 142(4) . .
C20 O3 C21 C22 -22.7(11) . .
C20 O3 C21 C26 157.5(7) . .
O3 C21 C22 C23 -180.0(9) . .
C26 C21 C22 C23 -0.2(14) . .
C21 C22 C23 C24 -0.5(17) . .
C22 C23 C24 C25 1(2) . .
C23 C24 C25 C26 0(2) . .
C24 C25 C26 C21 -0.6(19) . .
C22 C21 C26 C25 0.7(14) . .
O3 C21 C26 C25 -179.5(9) . .
Eu1 O5 C27 O4 5.1(6) . .
Eu1 O5 C27 C28 -174.2(5) . .
Eu1 O4 C27 O5 174.7(5) 2_566 .
Eu1 O4 C27 O5 -4.9(6) . .
Eu1 O4 C27 C28 -5.9(12) 2_566 .
Eu1 O4 C27 C28 174.5(5) . .
Eu1 O4 C27 Eu1 179.6(9) 2_566 .
O4 Eu1 C27 O5 174.9(3) 2_566 .
O2 Eu1 C27 O5 -94.2(4) . .
O1 Eu1 C27 O5 -47.9(3) . .
O7 Eu1 C27 O5 96.4(3) . .
O8 Eu1 C27 O5 104.8(3) . .
N1 Eu1 C27 O5 30.5(4) . .
N2 Eu1 C27 O5 0.7(6) . .
O4 Eu1 C27 O5 175.1(6) . .
N6 Eu1 C27 O5 -119.6(3) . .
C19 Eu1 C27 O5 -69.8(3) . .
C35 Eu1 C27 O5 101.6(3) . .
O4 Eu1 C27 O4 -0.2(4) 2_566 .
O2 Eu1 C27 O4 90.7(3) . .
O1 Eu1 C27 O4 137.0(3) . .
O7 Eu1 C27 O4 -78.7(3) . .
O5 Eu1 C27 O4 -175.1(6) . .
O8 Eu1 C27 O4 -70.3(4) . .
N1 Eu1 C27 O4 -144.6(3) . .
N2 Eu1 C27 O4 -174.4(3) . .
N6 Eu1 C27 O4 65.3(4) . .
C19 Eu1 C27 O4 115.1(3) . .
C35 Eu1 C27 O4 -73.5(3) . .
O4 Eu1 C27 C28 -82(4) 2_566 .
O2 Eu1 C27 C28 9(4) . .
O1 Eu1 C27 C28 56(4) . .
O7 Eu1 C27 C28 -160(4) . .
O5 Eu1 C27 C28 103(4) . .
O8 Eu1 C27 C28 -152(4) . .
N1 Eu1 C27 C28 134(4) . .
N2 Eu1 C27 C28 104(4) . .
O4 Eu1 C27 C28 -81(4) . .
N6 Eu1 C27 C28 -16(4) . .
C19 Eu1 C27 C28 34(4) . .
C35 Eu1 C27 C28 -155(4) . .
C29 O6 C28 C27 88.8(7) . .
O5 C27 C28 O6 -1.5(9) . .
O4 C27 C28 O6 179.1(5) . .
Eu1 C27 C28 O6 -102(4) . .
C28 O6 C29 C30 -13.5(9) . .
C28 O6 C29 C34 168.0(6) . .
O6 C29 C30 C31 179.8(8) . .
C34 C29 C30 C31 -1.7(12) . .
C29 C30 C31 C32 0.3(16) . .
C30 C31 C32 C33 1.1(19) . .
C31 C32 C33 C34 -1.1(18) . .
C32 C33 C34 C29 -0.4(15) . .
O6 C29 C34 C33 -179.5(7) . .
C30 C29 C34 C33 1.8(11) . .
Eu1 O7 C35 O8 5.4(6) . .
Eu1 O7 C35 C36 -175.7(5) . .
Eu1 O8 C35 O7 -5.3(6) . .
Eu1 O8 C35 C36 175.8(5) . .
O4 Eu1 C35 O7 -101.5(3) 2_566 .
O2 Eu1 C35 O7 -49.6(6) . .
O1 Eu1 C35 O7 95.0(4) . .
O5 Eu1 C35 O7 13.4(3) . .
O8 Eu1 C35 O7 175.0(6) . .
N1 Eu1 C35 O7 84.8(3) . .
N2 Eu1 C35 O7 145.7(3) . .
O4 Eu1 C35 O7 -35.9(3) . .
N6 Eu1 C35 O7 -159.1(3) . .
C19 Eu1 C35 O7 46.3(10) . .
O4 Eu1 C35 O8 83.6(3) 2_566 .
O2 Eu1 C35 O8 135.4(4) . .
O1 Eu1 C35 O8 -80.0(4) . .
O7 Eu1 C35 O8 -175.0(6) . .
O5 Eu1 C35 O8 -161.6(3) . .
N1 Eu1 C35 O8 -90.1(3) . .
N2 Eu1 C35 O8 -29.3(3) . .
O4 Eu1 C35 O8 149.2(3) . .
N6 Eu1 C35 O8 26.0(4) . .
C19 Eu1 C35 O8 -128.6(9) . .
O4 Eu1 C35 C36 -10(7) 2_566 .
O2 Eu1 C35 C36 42(8) . .
O1 Eu1 C35 C36 -174(7) . .
O7 Eu1 C35 C36 91(7) . .
O5 Eu1 C35 C36 105(7) . .
O8 Eu1 C35 C36 -94(7) . .
N1 Eu1 C35 C36 176(7) . .
N2 Eu1 C35 C36 -123(7) . .
O4 Eu1 C35 C36 55(7) . .
N6 Eu1 C35 C36 -68(7) . .
C19 Eu1 C35 C36 138(7) . .
C37 O9 C36 C35 -80.7(8) . .
O7 C35 C36 O9 11.1(9) . .
O8 C35 C36 O9 -169.9(6) . .
Eu1 C35 C36 O9 -78(7) . .
C36 O9 C37 C38 -174.9(7) . .
C36 O9 C37 C42 6.5(11) . .
O9 C37 C38 C39 -177.7(8) . .
C42 C37 C38 C39 0.9(13) . .
C37 C38 C39 C40 -0.1(14) . .
C38 C39 C40 C41 -0.8(16) . .
C39 C40 C41 C42 0.9(16) . .
O9 C37 C42 C41 177.6(8) . .
C38 C37 C42 C41 -0.8(13) . .
C40 C41 C42 C37 -0.1(15) . .
